data_8105989
loop_
_publ_author_name
'Li, Feng'

_publ_section_title
;
 Crystal structure of (acetic
 acid-\k1O)-bis(\m2-2-chlorobenzoato-\k2O:O&#x2032;)-(2-chlorobenzoato-\k1O)-(\m2-hydroxy-\k2O:O)-bis(1,10-phenanthroline-\k2N,N&#x2032;)dimanganese(II)
 --- methanol (1/1), C48H37Cl3Mn2N4O10
;
_journal_issue 6
_journal_name_full 'Zeitschrift f\"ur Kristallographie - New Crystal Structures'
_journal_page_first 1227
_journal_page_last 1229
_journal_paper_doi 10.1515/ncrs-2019-0360
_journal_volume 234
_journal_year 2019
_chemical_formula_sum 'C48 H37 Cl3 Mn2 N4 O10'
_chemical_formula_weight 1046.04
_space_group_crystal_system monoclinic
_space_group_IT_number 14
_space_group_name_Hall '-P 2ybc'
_space_group_name_H-M_alt 'P 1 21/c 1'
_atom_sites_solution_hydrogens mixed
_cell_angle_alpha 90
_cell_angle_beta 97.321(5)
_cell_angle_gamma 90
_cell_formula_units_Z 4
_cell_length_a 12.759(3)
_cell_length_b 19.347(5)
_cell_length_c 18.945(5)
_cell_measurement_reflns_used 6719
_cell_measurement_temperature 298(2)
_cell_measurement_theta_max 26.124
_cell_measurement_theta_min 2.368
_cell_volume 4638(2)
_computing_cell_refinement 'SAINT [5]'
_computing_data_collection 'SMART [5]'
_computing_data_reduction SAINT[5]
_computing_molecular_graphics 'SHELXL-2015 [6]'
_computing_structure_refinement 'SHELXL-2015 [6]'
_computing_structure_solution 'SHELXL-2015 [6]'
_diffrn_ambient_temperature 298(2)
_diffrn_measured_fraction_theta_full 0.999
_diffrn_measured_fraction_theta_max 0.999
_diffrn_measurement_device_type 'Bruker SMART APEX II CCD'
_diffrn_radiation_type MoK\a
_diffrn_radiation_wavelength 0.71073
_diffrn_reflns_av_R_equivalents 0.0335
_diffrn_reflns_av_unetI/netI 0.0383
_diffrn_reflns_Laue_measured_fraction_full 0.999
_diffrn_reflns_Laue_measured_fraction_max 0.999
_diffrn_reflns_limit_h_max 15
_diffrn_reflns_limit_h_min -13
_diffrn_reflns_limit_k_max 21
_diffrn_reflns_limit_k_min -23
_diffrn_reflns_limit_l_max 22
_diffrn_reflns_limit_l_min -22
_diffrn_reflns_number 23632
_diffrn_reflns_point_group_measured_fraction_full 0.999
_diffrn_reflns_point_group_measured_fraction_max 0.999
_diffrn_reflns_theta_full 25.049
_diffrn_reflns_theta_max 25.049
_diffrn_reflns_theta_min 1.923
_exptl_absorpt_coefficient_mu 0.781
_exptl_absorpt_correction_type multi-scan
_exptl_crystal_density_diffrn 1.498
_exptl_crystal_description bloc
_exptl_crystal_F_000 2136
_exptl_crystal_size_max 0.210
_exptl_crystal_size_mid 0.160
_exptl_crystal_size_min 0.120
_exptl_transmission_factor_max 0.819
_exptl_transmission_factor_min 0.764
_refine_diff_density_max 0.543
_refine_diff_density_min -0.629
_refine_diff_density_rms 0.054
_refine_ls_extinction_coef .
_refine_ls_extinction_method none
_refine_ls_goodness_of_fit_ref 1.022
_refine_ls_hydrogen_treatment mixed
_refine_ls_matrix_type full
_refine_ls_number_parameters 611
_refine_ls_number_reflns 8210
_refine_ls_number_restraints 2
_refine_ls_restrained_S_all 1.025
_refine_ls_R_factor_all 0.0661
_refine_ls_R_factor_gt 0.0432
_refine_ls_shift/su_max 0.001
_refine_ls_shift/su_mean 0.000
_refine_ls_structure_factor_coef Fsqd
_refine_ls_weighting_details 'w=1/[\s^2^(Fo^2^)+(0.0556P)^2^+3.0351P] where P=(Fo^2^+2Fc^2^)/3'
_refine_ls_weighting_scheme calc
_refine_ls_wR_factor_gt 0.1054
_refine_ls_wR_factor_ref 0.1196
_reflns_Friedel_coverage 0.000
_reflns_Friedel_fraction_full .
_reflns_Friedel_fraction_max .
_reflns_number_gt 5947
_reflns_number_total 8210
_reflns_threshold_expression 'I > 2\s(I)'
_cod_data_source_file suppl_ncrs-2019-0360_suppl.cif
_cod_data_source_block lf
_cod_original_sg_symbol_H-M 'P 21/c'
_cod_database_code 8105989
_shelx_space_group_comment
;
The symmetry employed for this shelxl refinement is uniquely defined
by the following loop, which should always be used as a source of
symmetry information in preference to the above space-group names.
They are only intended as comments.
;
_shelx_estimated_absorpt_t_min 0.853
_shelx_estimated_absorpt_t_max 0.912

loop_
_space_group_symop_operation_xyz
'x, y, z'
'-x, y+1/2, -z+1/2'
'-x, -y, -z'
'x, -y-1/2, z-1/2'

loop_
_atom_site_label
_atom_site_type_symbol
_atom_site_fract_x
_atom_site_fract_y
_atom_site_fract_z
_atom_site_U_iso_or_equiv
_atom_site_adp_type
_atom_site_occupancy
_atom_site_site_symmetry_order
_atom_site_calc_flag
_atom_site_refinement_flags_posn
_atom_site_refinement_flags_adp
_atom_site_refinement_flags_occupancy
_atom_site_disorder_assembly
_atom_site_disorder_group
Mn1 Mn 0.20523(4) 0.47264(2) 0.85165(2) 0.03575(13) Uani 1 1 d . . . . .
Mn2 Mn 0.15541(4) 0.58569(2) 0.70399(2) 0.03679(14) Uani 1 1 d . . . . .
Cl1 Cl -0.19920(9) 0.59268(6) 0.70077(5) 0.0739(3) Uani 1 1 d . . . . .
Cl2 Cl 0.17301(8) 0.63362(7) 1.02616(5) 0.0742(3) Uani 1 1 d . . . . .
Cl3 Cl 0.50473(12) 0.56410(7) 0.57292(7) 0.0980(4) Uani 1 1 d . . . . .
O1 O 0.03956(17) 0.48265(13) 0.82697(11) 0.0504(6) Uani 1 1 d . . . . .
O2 O 0.01812(17) 0.52257(13) 0.71572(11) 0.0481(6) Uani 1 1 d . . . . .
O3 O 0.22588(19) 0.57774(12) 0.88646(12) 0.0508(6) Uani 1 1 d . . . . .
O4 O 0.14383(19) 0.64231(12) 0.79929(11) 0.0497(6) Uani 1 1 d . . . . .
O5 O 0.29981(19) 0.64012(13) 0.68949(14) 0.0606(7) Uani 1 1 d . . . . .
O6 O 0.4279(2) 0.56666(16) 0.72816(17) 0.0828(10) Uani 1 1 d . . . . .
O7 O 0.25973(19) 0.50089(12) 0.74945(11) 0.0442(5) Uani 1 1 d D . . . .
O8 O 0.1931(2) 0.36978(12) 0.80336(12) 0.0551(6) Uani 1 1 d . . . . .
C47 C 0.1926(4) 0.26812(19) 0.7269(2) 0.0684(11) Uani 1 1 d . . . . .
H47A H 0.214626 0.240125 0.767977 0.103 Uiso 1 1 calc R U . . .
H47B H 0.232480 0.255574 0.689158 0.103 Uiso 1 1 calc R U . . .
H47C H 0.118762 0.260813 0.711785 0.103 Uiso 1 1 calc R U . . .
O10 O 0.2501(3) 0.37935(14) 0.69913(13) 0.0778(9) Uani 1 1 d . . . . .
H10 H 0.258398 0.419582 0.712285 0.117 Uiso 1 1 calc R U . . .
O11 O 0.3327(4) 0.3285(3) 0.5837(2) 0.1364(16) Uani 1 1 d D . . . .
H11 H 0.297863 0.328190 0.617149 0.205 Uiso 1 1 calc R U . . .
N1 N 0.3692(2) 0.44502(14) 0.90795(13) 0.0412(6) Uani 1 1 d . . . . .
N2 N 0.1826(2) 0.43450(13) 0.96183(13) 0.0392(6) Uani 1 1 d . . . . .
N3 N 0.1520(2) 0.54944(14) 0.58823(12) 0.0399(6) Uani 1 1 d . . . . .
N4 N 0.0558(2) 0.66161(14) 0.63632(13) 0.0394(6) Uani 1 1 d . . . . .
C48 C 0.2120(3) 0.34512(19) 0.74594(19) 0.0516(9) Uani 1 1 d . . . . .
C1 C -0.0146(2) 0.49522(17) 0.76819(16) 0.0388(7) Uani 1 1 d . . . . .
C2 C -0.1285(2) 0.47158(18) 0.76208(15) 0.0418(8) Uani 1 1 d . . . . .
C3 C -0.2142(3) 0.5099(2) 0.73229(17) 0.0520(9) Uani 1 1 d . . . . .
C4 C -0.3177(3) 0.4843(3) 0.7290(2) 0.0762(14) Uani 1 1 d . . . . .
H4 H -0.374983 0.511218 0.710290 0.091 Uiso 1 1 calc R U . . .
C5 C -0.3328(4) 0.4194(3) 0.7537(2) 0.0848(15) Uani 1 1 d . . . . .
H5 H -0.400887 0.401501 0.750349 0.102 Uiso 1 1 calc R U . . .
C6 C -0.2492(4) 0.3802(3) 0.7834(2) 0.0797(14) Uani 1 1 d . . . . .
H6 H -0.261087 0.336078 0.800149 0.096 Uiso 1 1 calc R U . . .
C7 C -0.1487(3) 0.4055(2) 0.78855(18) 0.0612(11) Uani 1 1 d . . . . .
H7 H -0.092764 0.378813 0.809818 0.073 Uiso 1 1 calc R U . . .
C8 C 0.1919(2) 0.63410(17) 0.86053(16) 0.0388(7) Uani 1 1 d . . . . .
C9 C 0.2159(2) 0.69787(17) 0.90450(16) 0.0402(7) Uani 1 1 d . . . . .
C10 C 0.2162(3) 0.70156(19) 0.97802(17) 0.0480(9) Uani 1 1 d . . . . .
C11 C 0.2487(3) 0.7609(3) 1.0157(2) 0.0675(12) Uani 1 1 d . . . . .
H11A H 0.248624 0.762318 1.064764 0.081 Uiso 1 1 calc R U . . .
C12 C 0.2809(4) 0.8171(3) 0.9807(3) 0.0838(15) Uani 1 1 d . . . . .
H12 H 0.304596 0.856403 1.006090 0.101 Uiso 1 1 calc R U . . .
C13 C 0.2785(4) 0.8159(2) 0.9079(3) 0.0815(14) Uani 1 1 d . . . . .
H13 H 0.298648 0.854621 0.883912 0.098 Uiso 1 1 calc R U . . .
C14 C 0.2458(3) 0.7562(2) 0.8707(2) 0.0614(10) Uani 1 1 d . . . . .
H14 H 0.243950 0.755688 0.821430 0.074 Uiso 1 1 calc R U . . .
C15 C 0.3935(3) 0.6197(2) 0.69641(18) 0.0496(9) Uani 1 1 d . . . . .
C16 C 0.4705(3) 0.6644(2) 0.6642(2) 0.0537(9) Uani 1 1 d . . . . .
C17 C 0.5255(3) 0.6442(2) 0.6105(2) 0.0640(11) Uani 1 1 d . . . . .
C18 C 0.5977(4) 0.6892(3) 0.5832(3) 0.0869(16) Uani 1 1 d . . . . .
H18 H 0.634082 0.675699 0.545962 0.104 Uiso 1 1 calc R U . . .
C19 C 0.6123(4) 0.7536(3) 0.6135(3) 0.0956(17) Uani 1 1 d . . . . .
H19 H 0.660402 0.783533 0.596505 0.115 Uiso 1 1 calc R U . . .
C20 C 0.5596(4) 0.7750(3) 0.6668(4) 0.0966(17) Uani 1 1 d . . . . .
H20 H 0.572037 0.818936 0.685963 0.116 Uiso 1 1 calc R U . . .
C21 C 0.4879(3) 0.7325(2) 0.6930(3) 0.0847(15) Uani 1 1 d . . . . .
H21 H 0.450795 0.747743 0.729276 0.102 Uiso 1 1 calc R U . . .
C22 C 0.4602(3) 0.45006(19) 0.88202(18) 0.0502(9) Uani 1 1 d . . . . .
H22 H 0.459376 0.465790 0.835565 0.060 Uiso 1 1 calc R U . . .
C23 C 0.5575(3) 0.4331(2) 0.9205(2) 0.0598(10) Uani 1 1 d . . . . .
H23 H 0.619906 0.437294 0.900259 0.072 Uiso 1 1 calc R U . . .
C24 C 0.5584(3) 0.4102(2) 0.9886(2) 0.0626(11) Uani 1 1 d . . . . .
H24 H 0.622129 0.398576 1.015396 0.075 Uiso 1 1 calc R U . . .
C25 C 0.4645(3) 0.40406(19) 1.01817(18) 0.0528(9) Uani 1 1 d . . . . .
C26 C 0.4603(4) 0.3831(2) 1.0907(2) 0.0700(12) Uani 1 1 d . . . . .
H26 H 0.522460 0.371584 1.119362 0.084 Uiso 1 1 calc R U . . .
C27 C 0.3686(4) 0.3800(2) 1.1174(2) 0.0728(12) Uani 1 1 d . . . . .
H27 H 0.368283 0.366127 1.164388 0.087 Uiso 1 1 calc R U . . .
C28 C 0.2709(3) 0.39737(19) 1.07581(17) 0.0531(9) Uani 1 1 d . . . . .
C29 C 0.1729(4) 0.3956(2) 1.10126(18) 0.0615(11) Uani 1 1 d . . . . .
H29 H 0.168713 0.382220 1.147982 0.074 Uiso 1 1 calc R U . . .
C30 C 0.0844(3) 0.4131(2) 1.05837(19) 0.0596(10) Uani 1 1 d . . . . .
H30 H 0.019192 0.412688 1.075386 0.072 Uiso 1 1 calc R U . . .
C31 C 0.0920(3) 0.43165(18) 0.98848(18) 0.0489(8) Uani 1 1 d . . . . .
H31 H 0.030266 0.442626 0.958987 0.059 Uiso 1 1 calc R U . . .
C32 C 0.2720(3) 0.41780(16) 1.00472(16) 0.0404(8) Uani 1 1 d . . . . .
C33 C 0.3708(3) 0.42204(16) 0.97572(16) 0.0400(8) Uani 1 1 d . . . . .
C34 C 0.2038(3) 0.49763(19) 0.56379(18) 0.0532(9) Uani 1 1 d . . . . .
H34 H 0.250238 0.472593 0.595936 0.064 Uiso 1 1 calc R U . . .
C35 C 0.1927(3) 0.4782(2) 0.49233(19) 0.0622(11) Uani 1 1 d . . . . .
H35 H 0.230969 0.441214 0.477534 0.075 Uiso 1 1 calc R U . . .
C36 C 0.1259(3) 0.5139(2) 0.44517(18) 0.0594(10) Uani 1 1 d . . . . .
H36 H 0.116053 0.500770 0.397567 0.071 Uiso 1 1 calc R U . . .
C37 C 0.0713(3) 0.57081(19) 0.46773(16) 0.0481(9) Uani 1 1 d . . . . .
C38 C 0.0015(3) 0.6122(2) 0.42109(19) 0.0678(11) Uani 1 1 d . . . . .
H38 H -0.010771 0.600834 0.373048 0.081 Uiso 1 1 calc R U . . .
C39 C -0.0467(3) 0.6668(2) 0.4446(2) 0.0698(12) Uani 1 1 d . . . . .
H39 H -0.091415 0.693170 0.412642 0.084 Uiso 1 1 calc R U . . .
C40 C -0.0313(3) 0.68603(19) 0.51813(18) 0.0513(9) Uani 1 1 d . . . . .
C41 C -0.0786(3) 0.7437(2) 0.5455(2) 0.0650(11) Uani 1 1 d . . . . .
H41 H -0.124884 0.770947 0.515476 0.078 Uiso 1 1 calc R U . . .
C42 C -0.0572(3) 0.7601(2) 0.6155(2) 0.0632(11) Uani 1 1 d . . . . .
H42 H -0.086934 0.798980 0.633899 0.076 Uiso 1 1 calc R U . . .
C43 C 0.0105(3) 0.71701(19) 0.65903(19) 0.0532(9) Uani 1 1 d . . . . .
H43 H 0.024565 0.728068 0.707082 0.064 Uiso 1 1 calc R U . . .
C44 C 0.0361(2) 0.64609(16) 0.56594(16) 0.0377(7) Uani 1 1 d . . . . .
C45 C 0.0875(2) 0.58722(16) 0.54072(15) 0.0381(7) Uani 1 1 d . . . . .
C46 C 0.4403(5) 0.3285(5) 0.6096(4) 0.168(4) Uani 1 1 d D . . . .
H46A H 0.463880 0.375207 0.618423 0.251 Uiso 1 1 calc R U . . .
H46B H 0.479504 0.307767 0.575097 0.251 Uiso 1 1 calc R U . . .
H46C H 0.451507 0.302589 0.653129 0.251 Uiso 1 1 calc R U . . .
H7A H 0.3194(14) 0.514(2) 0.746(2) 0.072(14) Uiso 1 1 d D . . . .

loop_
_atom_site_aniso_label
_atom_site_aniso_U_11
_atom_site_aniso_U_22
_atom_site_aniso_U_33
_atom_site_aniso_U_23
_atom_site_aniso_U_13
_atom_site_aniso_U_12
Mn1 0.0368(3) 0.0392(3) 0.0293(2) 0.0036(2) -0.00328(19) 0.0003(2)
Mn2 0.0420(3) 0.0419(3) 0.0255(2) 0.0010(2) 0.00039(19) 0.0011(2)
Cl1 0.0903(8) 0.0670(7) 0.0610(6) 0.0000(5) -0.0043(5) 0.0267(6)
Cl2 0.0638(6) 0.1161(10) 0.0445(5) 0.0105(6) 0.0142(5) -0.0036(6)
Cl3 0.1239(11) 0.0941(10) 0.0757(8) -0.0111(7) 0.0120(7) 0.0050(8)
O1 0.0379(12) 0.0756(18) 0.0356(12) 0.0025(11) -0.0036(10) 0.0045(11)
O2 0.0479(13) 0.0629(16) 0.0325(11) 0.0013(11) 0.0008(10) -0.0101(11)
O3 0.0638(15) 0.0402(14) 0.0435(13) -0.0056(11) -0.0120(11) 0.0045(11)
O4 0.0620(15) 0.0528(15) 0.0309(12) -0.0068(10) -0.0073(11) 0.0079(12)
O5 0.0449(15) 0.0575(17) 0.0795(18) 0.0144(14) 0.0087(13) -0.0024(12)
O6 0.0493(16) 0.089(2) 0.109(2) 0.055(2) 0.0031(15) -0.0020(15)
O7 0.0451(14) 0.0529(15) 0.0351(12) 0.0095(10) 0.0072(11) 0.0047(12)
O8 0.0824(18) 0.0442(15) 0.0410(13) -0.0061(11) 0.0167(12) -0.0080(12)
C47 0.094(3) 0.038(2) 0.072(3) 0.011(2) 0.007(2) -0.012(2)
O10 0.145(3) 0.0417(16) 0.0520(15) 0.0019(13) 0.0334(17) -0.0005(16)
O11 0.122(4) 0.206(5) 0.087(3) -0.024(3) 0.033(3) 0.027(3)
N1 0.0396(15) 0.0443(16) 0.0377(14) -0.0033(12) -0.0026(12) 0.0030(12)
N2 0.0419(15) 0.0391(16) 0.0354(14) -0.0008(12) 0.0008(12) 0.0026(12)
N3 0.0499(16) 0.0406(16) 0.0290(13) 0.0015(12) 0.0042(12) 0.0060(13)
N4 0.0453(15) 0.0409(16) 0.0319(13) -0.0002(12) 0.0044(12) 0.0030(12)
C48 0.064(2) 0.046(2) 0.043(2) 0.0002(17) 0.0016(17) 0.0019(17)
C1 0.0403(18) 0.0436(19) 0.0316(16) -0.0076(14) 0.0014(14) 0.0036(14)
C2 0.0406(18) 0.057(2) 0.0272(15) -0.0057(15) 0.0030(13) 0.0006(16)
C3 0.050(2) 0.072(3) 0.0337(17) -0.0074(17) 0.0016(15) 0.0071(18)
C4 0.041(2) 0.133(5) 0.052(2) -0.017(3) -0.0033(18) 0.006(3)
C5 0.061(3) 0.132(5) 0.062(3) -0.006(3) 0.012(2) -0.035(3)
C6 0.080(3) 0.102(4) 0.057(3) 0.005(2) 0.007(2) -0.039(3)
C7 0.060(2) 0.081(3) 0.042(2) 0.001(2) 0.0022(17) -0.021(2)
C8 0.0396(17) 0.043(2) 0.0338(17) -0.0013(15) 0.0057(14) 0.0013(14)
C9 0.0402(18) 0.044(2) 0.0354(16) -0.0066(15) 0.0022(14) 0.0040(14)
C10 0.0356(18) 0.066(2) 0.0421(18) -0.0114(17) 0.0026(14) 0.0103(16)
C11 0.057(2) 0.085(3) 0.057(2) -0.035(2) -0.0065(19) 0.015(2)
C12 0.074(3) 0.064(3) 0.108(4) -0.042(3) -0.011(3) 0.001(2)
C13 0.089(3) 0.049(3) 0.105(4) -0.008(3) 0.006(3) -0.011(2)
C14 0.072(3) 0.052(2) 0.059(2) 0.000(2) 0.004(2) -0.002(2)
C15 0.052(2) 0.052(2) 0.0426(19) 0.0043(17) -0.0031(16) -0.0096(18)
C16 0.043(2) 0.059(2) 0.056(2) 0.0156(19) -0.0030(17) -0.0068(17)
C17 0.061(2) 0.074(3) 0.056(2) 0.017(2) 0.002(2) 0.004(2)
C18 0.062(3) 0.119(5) 0.082(3) 0.041(3) 0.019(2) 0.012(3)
C19 0.085(4) 0.082(4) 0.117(5) 0.037(4) 0.005(3) -0.017(3)
C20 0.081(4) 0.066(3) 0.140(5) 0.009(3) 0.004(4) -0.011(3)
C21 0.062(3) 0.069(3) 0.118(4) 0.028(3) -0.009(3) -0.025(2)
C22 0.044(2) 0.061(2) 0.0443(19) 0.0004(17) 0.0005(16) 0.0044(17)
C23 0.040(2) 0.075(3) 0.061(2) -0.011(2) -0.0034(17) 0.0096(18)
C24 0.049(2) 0.069(3) 0.063(3) -0.008(2) -0.0196(19) 0.0160(19)
C25 0.054(2) 0.053(2) 0.046(2) -0.0015(17) -0.0130(17) 0.0126(17)
C26 0.074(3) 0.079(3) 0.049(2) 0.012(2) -0.025(2) 0.011(2)
C27 0.093(3) 0.086(3) 0.0334(19) 0.016(2) -0.014(2) 0.004(3)
C28 0.074(3) 0.052(2) 0.0308(17) 0.0042(16) -0.0032(17) 0.0007(18)
C29 0.089(3) 0.065(3) 0.0316(18) 0.0012(17) 0.013(2) -0.005(2)
C30 0.071(3) 0.065(3) 0.046(2) -0.0046(19) 0.020(2) -0.004(2)
C31 0.052(2) 0.053(2) 0.0426(19) 0.0017(16) 0.0091(16) 0.0027(17)
C32 0.053(2) 0.0347(18) 0.0306(15) -0.0026(13) -0.0045(14) 0.0030(15)
C33 0.0481(19) 0.0361(18) 0.0324(16) -0.0038(14) -0.0083(14) 0.0070(14)
C34 0.067(2) 0.053(2) 0.0401(18) 0.0000(17) 0.0088(17) 0.0128(18)
C35 0.082(3) 0.060(3) 0.048(2) -0.0099(19) 0.021(2) 0.010(2)
C36 0.078(3) 0.069(3) 0.0328(18) -0.0095(18) 0.0117(18) -0.003(2)
C37 0.055(2) 0.058(2) 0.0303(16) 0.0004(16) 0.0014(15) -0.0095(17)
C38 0.085(3) 0.083(3) 0.0303(18) 0.0014(19) -0.0114(19) 0.002(2)
C39 0.081(3) 0.080(3) 0.042(2) 0.016(2) -0.018(2) 0.014(2)
C40 0.054(2) 0.051(2) 0.046(2) 0.0120(17) -0.0023(16) 0.0044(17)
C41 0.075(3) 0.055(3) 0.062(3) 0.017(2) -0.002(2) 0.018(2)
C42 0.075(3) 0.045(2) 0.071(3) 0.004(2) 0.014(2) 0.0203(19)
C43 0.066(2) 0.046(2) 0.048(2) -0.0056(17) 0.0076(18) 0.0065(18)
C44 0.0417(18) 0.0369(18) 0.0336(16) 0.0054(14) 0.0009(13) -0.0008(14)
C45 0.0430(18) 0.0416(19) 0.0292(15) 0.0000(14) 0.0028(13) -0.0057(15)
C46 0.079(4) 0.311(12) 0.112(5) 0.028(6) 0.012(4) 0.032(6)

loop_
_atom_type_symbol
_atom_type_description
_atom_type_scat_dispersion_real
_atom_type_scat_dispersion_imag
_atom_type_scat_source
C C 0.0033 0.0016 'International Tables Vol C Tables 4.2.6.8 and 6.1.1.4'
H H 0.0000 0.0000 'International Tables Vol C Tables 4.2.6.8 and 6.1.1.4'
N N 0.0061 0.0033 'International Tables Vol C Tables 4.2.6.8 and 6.1.1.4'
O O 0.0106 0.0060 'International Tables Vol C Tables 4.2.6.8 and 6.1.1.4'
Cl Cl 0.1484 0.1585 'International Tables Vol C Tables 4.2.6.8 and 6.1.1.4'
Mn Mn 0.3368 0.7283 'International Tables Vol C Tables 4.2.6.8 and 6.1.1.4'

loop_
_geom_angle_atom_site_label_1
_geom_angle_atom_site_label_2
_geom_angle_atom_site_label_3
_geom_angle
_geom_angle_site_symmetry_1
_geom_angle_site_symmetry_3
O1 Mn1 O3 93.52(9) . .
O1 Mn1 O8 88.58(10) . .
O3 Mn1 O8 172.33(9) . .
O1 Mn1 O7 101.60(9) . .
O3 Mn1 O7 89.70(9) . .
O8 Mn1 O7 82.64(9) . .
O1 Mn1 N2 89.57(9) . .
O3 Mn1 N2 92.90(9) . .
O8 Mn1 N2 94.50(9) . .
O7 Mn1 N2 168.36(9) . .
O1 Mn1 N1 162.47(9) . .
O3 Mn1 N1 90.51(9) . .
O8 Mn1 N1 89.67(10) . .
O7 Mn1 N1 95.47(9) . .
N2 Mn1 N1 73.17(9) . .
O4 Mn2 O5 90.54(10) . .
O4 Mn2 O2 93.35(9) . .
O5 Mn2 O2 174.69(10) . .
O4 Mn2 O7 98.87(9) . .
O5 Mn2 O7 86.04(10) . .
O2 Mn2 O7 89.79(9) . .
O4 Mn2 N4 93.00(9) . .
O5 Mn2 N4 92.20(10) . .
O2 Mn2 N4 91.21(9) . .
O7 Mn2 N4 168.01(9) . .
O4 Mn2 N3 165.88(9) . .
O5 Mn2 N3 86.59(10) . .
O2 Mn2 N3 90.48(9) . .
O7 Mn2 N3 94.73(9) . .
N4 Mn2 N3 73.32(9) . .
C1 O1 Mn1 129.4(2) . .
C1 O2 Mn2 132.7(2) . .
C8 O3 Mn1 133.1(2) . .
C8 O4 Mn2 129.9(2) . .
C15 O5 Mn2 130.5(2) . .
Mn1 O7 Mn2 106.46(10) . .
Mn1 O7 H7A 123(3) . .
Mn2 O7 H7A 105(3) . .
C48 O8 Mn1 134.9(2) . .
C48 C47 H47A 109.5 . .
C48 C47 H47B 109.5 . .
H47A C47 H47B 109.5 . .
C48 C47 H47C 109.5 . .
H47A C47 H47C 109.5 . .
H47B C47 H47C 109.5 . .
C48 O10 H10 109.5 . .
C46 O11 H11 109.5 . .
C22 N1 C33 117.9(3) . .
C22 N1 Mn1 127.2(2) . .
C33 N1 Mn1 114.9(2) . .
C31 N2 C32 118.2(3) . .
C31 N2 Mn1 125.9(2) . .
C32 N2 Mn1 115.7(2) . .
C34 N3 C45 117.8(3) . .
C34 N3 Mn2 128.2(2) . .
C45 N3 Mn2 114.0(2) . .
C43 N4 C44 117.8(3) . .
C43 N4 Mn2 126.1(2) . .
C44 N4 Mn2 116.0(2) . .
O8 C48 O10 123.6(3) . .
O8 C48 C47 122.2(3) . .
O10 C48 C47 114.2(3) . .
O2 C1 O1 125.9(3) . .
O2 C1 C2 119.0(3) . .
O1 C1 C2 115.1(3) . .
C3 C2 C7 117.4(3) . .
C3 C2 C1 124.9(3) . .
C7 C2 C1 117.7(3) . .
C2 C3 C4 121.4(4) . .
C2 C3 Cl1 121.4(3) . .
C4 C3 Cl1 117.1(3) . .
C5 C4 C3 118.9(4) . .
C5 C4 H4 120.6 . .
C3 C4 H4 120.6 . .
C4 C5 C6 121.0(4) . .
C4 C5 H5 119.5 . .
C6 C5 H5 119.5 . .
C7 C6 C5 120.4(5) . .
C7 C6 H6 119.8 . .
C5 C6 H6 119.8 . .
C6 C7 C2 120.9(4) . .
C6 C7 H7 119.6 . .
C2 C7 H7 119.6 . .
O3 C8 O4 125.4(3) . .
O3 C8 C9 117.6(3) . .
O4 C8 C9 116.9(3) . .
C14 C9 C10 117.3(3) . .
C14 C9 C8 117.7(3) . .
C10 C9 C8 124.9(3) . .
C11 C10 C9 121.3(4) . .
C11 C10 Cl2 116.9(3) . .
C9 C10 Cl2 121.8(3) . .
C12 C11 C10 119.9(4) . .
C12 C11 H11A 120.1 . .
C10 C11 H11A 120.1 . .
C11 C12 C13 120.3(4) . .
C11 C12 H12 119.8 . .
C13 C12 H12 119.8 . .
C12 C13 C14 119.4(5) . .
C12 C13 H13 120.3 . .
C14 C13 H13 120.3 . .
C9 C14 C13 121.9(4) . .
C9 C14 H14 119.1 . .
C13 C14 H14 119.1 . .
O6 C15 O5 126.0(3) . .
O6 C15 C16 117.7(3) . .
O5 C15 C16 116.3(3) . .
C17 C16 C21 118.6(4) . .
C17 C16 C15 124.4(4) . .
C21 C16 C15 117.0(4) . .
C16 C17 C18 121.1(4) . .
C16 C17 Cl3 120.2(3) . .
C18 C17 Cl3 118.6(4) . .
C19 C18 C17 117.8(5) . .
C19 C18 H18 121.1 . .
C17 C18 H18 121.1 . .
C20 C19 C18 122.4(5) . .
C20 C19 H19 118.8 . .
C18 C19 H19 118.8 . .
C19 C20 C21 120.5(6) . .
C19 C20 H20 119.7 . .
C21 C20 H20 119.7 . .
C20 C21 C16 119.5(5) . .
C20 C21 H21 120.3 . .
C16 C21 H21 120.3 . .
N1 C22 C23 123.6(3) . .
N1 C22 H22 118.2 . .
C23 C22 H22 118.2 . .
C24 C23 C22 118.0(4) . .
C24 C23 H23 121.0 . .
C22 C23 H23 121.0 . .
C23 C24 C25 120.4(3) . .
C23 C24 H24 119.8 . .
C25 C24 H24 119.8 . .
C24 C25 C33 117.7(3) . .
C24 C25 C26 123.2(3) . .
C33 C25 C26 119.1(4) . .
C27 C26 C25 121.1(3) . .
C27 C26 H26 119.5 . .
C25 C26 H26 119.5 . .
C26 C27 C28 121.7(4) . .
C26 C27 H27 119.1 . .
C28 C27 H27 119.1 . .
C29 C28 C32 117.2(3) . .
C29 C28 C27 124.1(3) . .
C32 C28 C27 118.7(4) . .
C30 C29 C28 120.2(3) . .
C30 C29 H29 119.9 . .
C28 C29 H29 119.9 . .
C29 C30 C31 119.1(4) . .
C29 C30 H30 120.5 . .
C31 C30 H30 120.5 . .
N2 C31 C30 123.1(3) . .
N2 C31 H31 118.4 . .
C30 C31 H31 118.4 . .
N2 C32 C28 122.1(3) . .
N2 C32 C33 118.0(3) . .
C28 C32 C33 119.9(3) . .
N1 C33 C25 122.4(3) . .
N1 C33 C32 118.1(3) . .
C25 C33 C32 119.5(3) . .
N3 C34 C35 123.6(3) . .
N3 C34 H34 118.2 . .
C35 C34 H34 118.2 . .
C36 C35 C34 119.0(4) . .
C36 C35 H35 120.5 . .
C34 C35 H35 120.5 . .
C35 C36 C37 120.0(3) . .
C35 C36 H36 120.0 . .
C37 C36 H36 120.0 . .
C36 C37 C45 117.4(3) . .
C36 C37 C38 123.5(3) . .
C45 C37 C38 119.1(3) . .
C39 C38 C37 121.4(3) . .
C39 C38 H38 119.3 . .
C37 C38 H38 119.3 . .
C38 C39 C40 121.5(3) . .
C38 C39 H39 119.3 . .
C40 C39 H39 119.3 . .
C41 C40 C44 117.3(3) . .
C41 C40 C39 123.8(3) . .
C44 C40 C39 118.9(3) . .
C42 C41 C40 120.4(3) . .
C42 C41 H41 119.8 . .
C40 C41 H41 119.8 . .
C41 C42 C43 118.1(4) . .
C41 C42 H42 121.0 . .
C43 C42 H42 121.0 . .
N4 C43 C42 124.0(3) . .
N4 C43 H43 118.0 . .
C42 C43 H43 118.0 . .
N4 C44 C40 122.3(3) . .
N4 C44 C45 118.0(3) . .
C40 C44 C45 119.7(3) . .
N3 C45 C37 122.2(3) . .
N3 C45 C44 118.3(3) . .
C37 C45 C44 119.5(3) . .
O11 C46 H46A 109.5 . .
O11 C46 H46B 109.5 . .
H46A C46 H46B 109.5 . .
O11 C46 H46C 109.5 . .
H46A C46 H46C 109.5 . .
H46B C46 H46C 109.5 . .

loop_
_geom_bond_atom_site_label_1
_geom_bond_atom_site_label_2
_geom_bond_distance
_geom_bond_site_symmetry_2
Mn1 O1 2.115(2) .
Mn1 O3 2.143(2) .
Mn1 O8 2.187(2) .
Mn1 O7 2.208(2) .
Mn1 N2 2.267(3) .
Mn1 N1 2.287(3) .
Mn2 O4 2.133(2) .
Mn2 O5 2.170(2) .
Mn2 O2 2.170(2) .
Mn2 O7 2.216(2) .
Mn2 N4 2.236(3) .
Mn2 N3 2.298(2) .
Cl1 C3 1.729(4) .
Cl2 C10 1.730(4) .
Cl3 C17 1.711(5) .
O1 C1 1.257(4) .
O2 C1 1.245(4) .
O3 C8 1.251(4) .
O4 C8 1.252(4) .
O5 C15 1.250(4) .
O6 C15 1.241(4) .
O7 H7A 0.814(10) .
O8 C48 1.240(4) .
C47 C48 1.545(5) .
C47 H47A 0.9600 .
C47 H47B 0.9600 .
C47 H47C 0.9600 .
O10 C48 1.253(4) .
O10 H10 0.8200 .
O11 C46 1.398(6) .
O11 H11 0.8200 .
N1 C22 1.321(4) .
N1 C33 1.356(4) .
N2 C31 1.321(4) .
N2 C32 1.353(4) .
N3 C34 1.317(4) .
N3 C45 1.353(4) .
N4 C43 1.316(4) .
N4 C44 1.359(4) .
C1 C2 1.513(4) .
C2 C3 1.381(5) .
C2 C7 1.408(5) .
C3 C4 1.404(6) .
C4 C5 1.361(7) .
C4 H4 0.9300 .
C5 C6 1.370(7) .
C5 H5 0.9300 .
C6 C7 1.365(5) .
C6 H6 0.9300 .
C7 H7 0.9300 .
C8 C9 1.498(4) .
C9 C14 1.375(5) .
C9 C10 1.394(4) .
C10 C11 1.387(5) .
C11 C12 1.365(7) .
C11 H11A 0.9300 .
C12 C13 1.374(7) .
C12 H12 0.9300 .
C13 C14 1.390(6) .
C13 H13 0.9300 .
C14 H14 0.9300 .
C15 C16 1.496(5) .
C16 C17 1.364(5) .
C16 C21 1.434(6) .
C17 C18 1.413(6) .
C18 C19 1.374(7) .
C18 H18 0.9300 .
C19 C20 1.349(8) .
C19 H19 0.9300 .
C20 C21 1.369(6) .
C20 H20 0.9300 .
C21 H21 0.9300 .
C22 C23 1.397(5) .
C22 H22 0.9300 .
C23 C24 1.362(5) .
C23 H23 0.9300 .
C24 C25 1.391(5) .
C24 H24 0.9300 .
C25 C33 1.397(4) .
C25 C26 1.440(5) .
C26 C27 1.334(6) .
C26 H26 0.9300 .
C27 C28 1.427(5) .
C27 H27 0.9300 .
C28 C29 1.396(5) .
C28 C32 1.406(4) .
C29 C30 1.348(5) .
C29 H29 0.9300 .
C30 C31 1.387(5) .
C30 H30 0.9300 .
C31 H31 0.9300 .
C32 C33 1.440(5) .
C34 C35 1.394(5) .
C34 H34 0.9300 .
C35 C36 1.344(5) .
C35 H35 0.9300 .
C36 C37 1.398(5) .
C36 H36 0.9300 .
C37 C45 1.408(4) .
C37 C38 1.420(5) .
C38 C39 1.328(6) .
C38 H38 0.9300 .
C39 C40 1.430(5) .
C39 H39 0.9300 .
C40 C41 1.398(5) .
C40 C44 1.399(4) .
C41 C42 1.358(5) .
C41 H41 0.9300 .
C42 C43 1.392(5) .
C42 H42 0.9300 .
C43 H43 0.9300 .
C44 C45 1.427(4) .
C46 H46A 0.9600 .
C46 H46B 0.9600 .
C46 H46C 0.9600 .

loop_
_geom_hbond_atom_site_label_D
_geom_hbond_atom_site_label_H
_geom_hbond_atom_site_label_A
_geom_hbond_distance_DH
_geom_hbond_distance_HA
_geom_hbond_distance_DA
_geom_hbond_angle_DHA
_geom_hbond_site_symmetry_A
_geom_hbond_publ_flag
C42 H42 O8 0.93 2.35 3.248(5) 161.6 2_556 yes
C31 H31 O1 0.93 2.64 3.203(4) 120.0 . yes
C18 H18 O11 0.93 2.55 3.408(6) 154.3 3_666 yes
O11 H11 O10 0.82 2.00 2.730(5) 147.8 . yes
O10 H10 O7 0.82 1.72 2.534(4) 170.1 . yes
C47 H47A Cl1 0.96 2.93 3.657(4) 133.9 2_546 yes
C42 H42 O8 0.93 2.35 3.248(5) 161.6 2_556 yes
C31 H31 O1 0.93 2.64 3.203(4) 120.0 . yes
C18 H18 O11 0.93 2.55 3.408(6) 154.3 3_666 yes
O11 H11 O10 0.82 2.00 2.730(5) 147.8 . yes
O10 H10 O7 0.82 1.72 2.534(4) 170.1 . yes
C47 H47A Cl1 0.96 2.93 3.657(4) 133.9 2_546 yes
C42 H42 O8 0.93 2.35 3.248(5) 161.6 2_556 yes
C34 H34 O10 0.93 2.66 3.431(4) 140.7 . yes
C31 H31 O1 0.93 2.64 3.203(4) 120.0 . yes
C18 H18 O11 0.93 2.55 3.408(6) 154.3 3_666 yes
O11 H11 O10 0.82 2.00 2.730(5) 147.8 . yes
C47 H47A Cl1 0.96 2.93 3.657(4) 133.9 2_546 yes
C47 H47A Cl1 0.96 2.93 3.657(4) 133.9 2_546 yes
O11 H11 O10 0.82 2.00 2.730(5) 147.8 . yes
C18 H18 O11 0.93 2.55 3.408(6) 154.3 3_666 yes
C31 H31 O1 0.93 2.64 3.203(4) 120.0 . yes
C34 H34 O10 0.93 2.66 3.431(4) 140.7 . yes
C42 H42 O8 0.93 2.35 3.248(5) 161.6 2_556 yes
C47 H47A Cl1 0.96 2.93 3.657(4) 133.9 2_546 yes
O11 H11 O10 0.82 2.00 2.730(5) 147.8 . yes
C18 H18 O11 0.93 2.55 3.408(6) 154.3 3_666 yes
C31 H31 O1 0.93 2.64 3.203(4) 120.0 . yes
C34 H34 O10 0.93 2.66 3.431(4) 140.7 . yes
C42 H42 O8 0.93 2.35 3.248(5) 161.6 2_556 yes
C47 H47A Cl1 0.96 2.93 3.657(4) 133.9 2_546 yes
O10 H10 O7 0.82 1.72 2.534(4) 170.1 . yes
O11 H11 O10 0.82 2.00 2.730(5) 147.8 . yes
C18 H18 O11 0.93 2.55 3.408(6) 154.3 3_666 yes
C31 H31 O1 0.93 2.64 3.203(4) 120.0 . yes
C42 H42 O8 0.93 2.35 3.248(5) 161.6 2_556 yes
C47 H47A Cl1 0.96 2.93 3.657(4) 133.9 2_546 yes
O10 H10 O7 0.82 1.72 2.534(4) 170.1 . yes
O11 H11 O10 0.82 2.00 2.730(5) 147.8 . yes
C18 H18 O11 0.93 2.55 3.408(6) 154.3 3_666 yes
C31 H31 O1 0.93 2.64 3.203(4) 120.0 . yes
C42 H42 O8 0.93 2.35 3.248(5) 161.6 2_556 yes
C47 H47A Cl1 0.96 2.93 3.657(4) 133.9 2_546 yes
O10 H10 O7 0.82 1.72 2.534(4) 170.1 . yes
O11 H11 O10 0.82 2.00 2.730(5) 147.8 . yes
C18 H18 O11 0.93 2.55 3.408(6) 154.3 3_666 yes
C31 H31 O1 0.93 2.64 3.203(4) 120.0 . yes
C34 H34 O10 0.93 2.66 3.431(4) 140.7 . yes
C42 H42 O8 0.93 2.35 3.248(5) 161.6 2_556 yes
C47 H47A Cl1 0.96 2.93 3.657(4) 133.9 2_546 yes
O10 H10 O7 0.82 1.72 2.534(4) 170.1 . yes
O11 H11 O10 0.82 2.00 2.730(5) 147.8 . yes
C18 H18 O11 0.93 2.55 3.408(6) 154.3 3_666 yes
C31 H31 O1 0.93 2.64 3.203(4) 120.0 . yes
C34 H34 O10 0.93 2.66 3.431(4) 140.7 . yes
C42 H42 O8 0.93 2.35 3.248(5) 161.6 2_556 yes
C47 H47A Cl1 0.96 2.93 3.657(4) 133.9 2_546 yes
O10 H10 O7 0.82 1.72 2.534(4) 170.1 . yes
O11 H11 O10 0.82 2.00 2.730(5) 147.8 . yes
C18 H18 O11 0.93 2.55 3.408(6) 154.3 3_666 yes
C31 H31 O1 0.93 2.64 3.203(4) 120.0 . yes
C42 H42 O8 0.93 2.35 3.248(5) 161.6 2_556 yes
O7 H7A O6 0.814(10) 1.784(17) 2.571(4) 162(4) . yes

loop_
_geom_torsion_atom_site_label_1
_geom_torsion_atom_site_label_2
_geom_torsion_atom_site_label_3
_geom_torsion_atom_site_label_4
_geom_torsion
_geom_torsion_site_symmetry_1
_geom_torsion_site_symmetry_2
_geom_torsion_site_symmetry_3
_geom_torsion_site_symmetry_4
Mn1 O8 C48 O10 2.6(6) . . . .
Mn1 O8 C48 C47 -178.9(3) . . . .
Mn2 O2 C1 O1 -20.0(5) . . . .
Mn2 O2 C1 C2 162.6(2) . . . .
Mn1 O1 C1 O2 -20.7(5) . . . .
Mn1 O1 C1 C2 156.8(2) . . . .
O2 C1 C2 C3 -45.6(5) . . . .
O1 C1 C2 C3 136.7(3) . . . .
O2 C1 C2 C7 134.2(3) . . . .
O1 C1 C2 C7 -43.4(4) . . . .
C7 C2 C3 C4 0.6(5) . . . .
C1 C2 C3 C4 -179.6(3) . . . .
C7 C2 C3 Cl1 177.8(2) . . . .
C1 C2 C3 Cl1 -2.3(5) . . . .
C2 C3 C4 C5 -2.2(6) . . . .
Cl1 C3 C4 C5 -179.6(3) . . . .
C3 C4 C5 C6 2.1(7) . . . .
C4 C5 C6 C7 -0.2(7) . . . .
C5 C6 C7 C2 -1.5(6) . . . .
C3 C2 C7 C6 1.3(5) . . . .
C1 C2 C7 C6 -178.5(3) . . . .
Mn1 O3 C8 O4 -9.3(5) . . . .
Mn1 O3 C8 C9 174.4(2) . . . .
Mn2 O4 C8 O3 -29.6(5) . . . .
Mn2 O4 C8 C9 146.7(2) . . . .
O3 C8 C9 C14 137.7(3) . . . .
O4 C8 C9 C14 -38.9(4) . . . .
O3 C8 C9 C10 -38.4(5) . . . .
O4 C8 C9 C10 145.0(3) . . . .
C14 C9 C10 C11 -2.2(5) . . . .
C8 C9 C10 C11 173.9(3) . . . .
C14 C9 C10 Cl2 176.2(3) . . . .
C8 C9 C10 Cl2 -7.7(5) . . . .
C9 C10 C11 C12 0.2(6) . . . .
Cl2 C10 C11 C12 -178.2(3) . . . .
C10 C11 C12 C13 1.8(7) . . . .
C11 C12 C13 C14 -1.7(7) . . . .
C10 C9 C14 C13 2.2(6) . . . .
C8 C9 C14 C13 -174.2(4) . . . .
C12 C13 C14 C9 -0.3(7) . . . .
Mn2 O5 C15 O6 -16.6(6) . . . .
Mn2 O5 C15 C16 164.4(2) . . . .
O6 C15 C16 C17 63.8(5) . . . .
O5 C15 C16 C17 -117.1(4) . . . .
O6 C15 C16 C21 -115.2(4) . . . .
O5 C15 C16 C21 63.8(4) . . . .
C21 C16 C17 C18 -0.4(6) . . . .
C15 C16 C17 C18 -179.5(4) . . . .
C21 C16 C17 Cl3 -178.3(3) . . . .
C15 C16 C17 Cl3 2.6(5) . . . .
C16 C17 C18 C19 1.3(6) . . . .
Cl3 C17 C18 C19 179.2(4) . . . .
C17 C18 C19 C20 -0.9(8) . . . .
C18 C19 C20 C21 -0.2(9) . . . .
C19 C20 C21 C16 1.1(7) . . . .
C17 C16 C21 C20 -0.8(6) . . . .
C15 C16 C21 C20 178.3(4) . . . .
C33 N1 C22 C23 0.0(5) . . . .
Mn1 N1 C22 C23 178.9(3) . . . .
N1 C22 C23 C24 -0.1(6) . . . .
C22 C23 C24 C25 0.1(6) . . . .
C23 C24 C25 C33 0.1(6) . . . .
C23 C24 C25 C26 -177.2(4) . . . .
C24 C25 C26 C27 177.9(4) . . . .
C33 C25 C26 C27 0.7(6) . . . .
C25 C26 C27 C28 -0.2(7) . . . .
C26 C27 C28 C29 -179.4(4) . . . .
C26 C27 C28 C32 0.4(6) . . . .
C32 C28 C29 C30 -0.1(6) . . . .
C27 C28 C29 C30 179.7(4) . . . .
C28 C29 C30 C31 1.1(6) . . . .
C32 N2 C31 C30 0.7(5) . . . .
Mn1 N2 C31 C30 -174.6(3) . . . .
C29 C30 C31 N2 -1.4(6) . . . .
C31 N2 C32 C28 0.4(5) . . . .
Mn1 N2 C32 C28 176.1(3) . . . .
C31 N2 C32 C33 -179.1(3) . . . .
Mn1 N2 C32 C33 -3.3(4) . . . .
C29 C28 C32 N2 -0.7(5) . . . .
C27 C28 C32 N2 179.5(3) . . . .
C29 C28 C32 C33 178.8(3) . . . .
C27 C28 C32 C33 -1.1(5) . . . .
C22 N1 C33 C25 0.2(5) . . . .
Mn1 N1 C33 C25 -178.9(3) . . . .
C22 N1 C33 C32 178.7(3) . . . .
Mn1 N1 C33 C32 -0.3(4) . . . .
C24 C25 C33 N1 -0.2(5) . . . .
C26 C25 C33 N1 177.2(3) . . . .
C24 C25 C33 C32 -178.8(3) . . . .
C26 C25 C33 C32 -1.4(5) . . . .
N2 C32 C33 N1 2.4(4) . . . .
C28 C32 C33 N1 -177.0(3) . . . .
N2 C32 C33 C25 -178.9(3) . . . .
C28 C32 C33 C25 1.6(5) . . . .
C45 N3 C34 C35 -2.4(5) . . . .
Mn2 N3 C34 C35 177.4(3) . . . .
N3 C34 C35 C36 0.0(6) . . . .
C34 C35 C36 C37 2.0(6) . . . .
C35 C36 C37 C45 -1.5(6) . . . .
C35 C36 C37 C38 178.4(4) . . . .
C36 C37 C38 C39 -178.3(4) . . . .
C45 C37 C38 C39 1.6(6) . . . .
C37 C38 C39 C40 -0.7(7) . . . .
C38 C39 C40 C41 178.8(4) . . . .
C38 C39 C40 C44 0.0(6) . . . .
C44 C40 C41 C42 1.3(6) . . . .
C39 C40 C41 C42 -177.6(4) . . . .
C40 C41 C42 C43 -1.6(6) . . . .
C44 N4 C43 C42 0.8(5) . . . .
Mn2 N4 C43 C42 -175.1(3) . . . .
C41 C42 C43 N4 0.6(6) . . . .
C43 N4 C44 C40 -1.1(5) . . . .
Mn2 N4 C44 C40 175.2(3) . . . .
C43 N4 C44 C45 178.1(3) . . . .
Mn2 N4 C44 C45 -5.5(4) . . . .
C41 C40 C44 N4 0.1(5) . . . .
C39 C40 C44 N4 179.1(3) . . . .
C41 C40 C44 C45 -179.1(3) . . . .
C39 C40 C44 C45 -0.2(5) . . . .
C34 N3 C45 C37 2.9(5) . . . .
Mn2 N3 C45 C37 -177.0(2) . . . .
C34 N3 C45 C44 -176.2(3) . . . .
Mn2 N3 C45 C44 4.0(4) . . . .
C36 C37 C45 N3 -1.0(5) . . . .
C38 C37 C45 N3 179.2(3) . . . .
C36 C37 C45 C44 178.1(3) . . . .
C38 C37 C45 C44 -1.8(5) . . . .
N4 C44 C45 N3 0.9(4) . . . .
C40 C44 C45 N3 -179.8(3) . . . .
N4 C44 C45 C37 -178.2(3) . . . .
C40 C44 C45 C37 1.1(5) . . . .
